data_7119062
loop_
_publ_author_name
'Zhong-Xia Jiang'
'Jun-Liang Liu'
'Yan-Cong Chen'
'Jiang Liu'
'Jian-Hua Jia'
'Ming-Liang Tong'

_publ_section_title
;
 Lanthanoid single-ion magnets with the LnN10 coordination geometry
;
_journal_name_full Chem.Commun.
_journal_page_first 6261
_journal_volume 52
_journal_year 2016
_chemical_formula_sum 'C41 H38 Er F9 N14 O9 S3'
_chemical_formula_weight 1305.29
_chemical_name_systematic
; 
 ? 
;
_space_group_IT_number 61
_symmetry_cell_setting orthorhombic
_symmetry_space_group_name_Hall '-P 2ac 2ab'
_symmetry_space_group_name_H-M 'P b c a'
_atom_sites_solution_hydrogens geom
_atom_sites_solution_primary direct
_atom_sites_solution_secondary difmap
_audit_block_doi 10.5517/ccdc.csd.cc1jwvkt
_audit_creation_method SHELXL-97
_audit_update_record
;
2015-09-24 deposited with the CCDC.
2016-04-14 downloaded from the CCDC.
;
_cell_angle_alpha 90.00
_cell_angle_beta 90.00
_cell_angle_gamma 90.00
_cell_formula_units_Z 8
_cell_length_a 20.6900(4)
_cell_length_b 19.5456(5)
_cell_length_c 24.4270(5)
_cell_measurement_reflns_used 14785
_cell_measurement_temperature 150(2)
_cell_measurement_theta_max 28.6260
_cell_measurement_theta_min 3.3110
_cell_volume 9878.2(4)
_computing_structure_refinement 'SHELXL-97 (Sheldrick, 1997)'
_computing_structure_solution 'SHELXS-97 (Sheldrick, 1990)'
_diffrn_ambient_temperature 150(2)
_diffrn_measured_fraction_theta_full 0.986
_diffrn_measured_fraction_theta_max 0.986
_diffrn_radiation_monochromator graphite
_diffrn_radiation_source 'fine-focus sealed tube'
_diffrn_radiation_type MoK\a
_diffrn_radiation_wavelength 0.71073
_diffrn_reflns_av_R_equivalents 0.0422
_diffrn_reflns_av_sigmaI/netI 0.0396
_diffrn_reflns_limit_h_max 26
_diffrn_reflns_limit_h_min -26
_diffrn_reflns_limit_k_max 20
_diffrn_reflns_limit_k_min -24
_diffrn_reflns_limit_l_max 31
_diffrn_reflns_limit_l_min -16
_diffrn_reflns_number 35340
_diffrn_reflns_theta_full 27.00
_diffrn_reflns_theta_max 27.00
_diffrn_reflns_theta_min 2.88
_exptl_absorpt_coefficient_mu 1.929
_exptl_absorpt_correction_T_max 0.8672
_exptl_absorpt_correction_T_min 0.7607
_exptl_absorpt_correction_type multi-scan
_exptl_crystal_colour colorless
_exptl_crystal_density_diffrn 1.755
_exptl_crystal_density_method 'not measured'
_exptl_crystal_description block
_exptl_crystal_F_000 5208
_exptl_crystal_size_max 0.15
_exptl_crystal_size_mid 0.09
_exptl_crystal_size_min 0.08
_refine_diff_density_max 2.799
_refine_diff_density_min -1.575
_refine_diff_density_rms 0.122
_refine_ls_extinction_method none
_refine_ls_goodness_of_fit_ref 1.038
_refine_ls_hydrogen_treatment constr
_refine_ls_matrix_type full
_refine_ls_number_parameters 698
_refine_ls_number_reflns 10620
_refine_ls_number_restraints 49
_refine_ls_restrained_S_all 1.081
_refine_ls_R_factor_all 0.0586
_refine_ls_R_factor_gt 0.0475
_refine_ls_shift/su_max 0.002
_refine_ls_shift/su_mean 0.000
_refine_ls_structure_factor_coef Fsqd
_refine_ls_weighting_details 'calc w=1/[\s^2^(Fo^2^)+(0.0478P)^2^+47.1558P] where P=(Fo^2^+2Fc^2^)/3'
_refine_ls_weighting_scheme calc
_refine_ls_wR_factor_gt 0.1133
_refine_ls_wR_factor_ref 0.1200
_reflns_number_gt 8890
_reflns_number_total 10620
_reflns_threshold_expression >2sigma(I)
_cod_data_source_file c6cc01695b2.cif
_cod_data_source_block er
_cod_original_sg_symbol_H-M Pbca
_cod_database_code 7119062

loop_
_symmetry_equiv_pos_as_xyz
'x, y, z'
'-x+1/2, -y, z+1/2'
'-x, y+1/2, -z+1/2'
'x+1/2, -y+1/2, -z'
'-x, -y, -z'
'x-1/2, y, -z-1/2'
'x, -y-1/2, z-1/2'
'-x-1/2, y-1/2, z'

loop_
_atom_site_label
_atom_site_type_symbol
_atom_site_fract_x
_atom_site_fract_y
_atom_site_fract_z
_atom_site_U_iso_or_equiv
_atom_site_adp_type
_atom_site_occupancy
_atom_site_symmetry_multiplicity
_atom_site_calc_flag
_atom_site_refinement_flags
_atom_site_disorder_assembly
_atom_site_disorder_group
Er1 Er 0.254627(9) 0.091121(11) 0.383305(8) 0.01856(8) Uani 1 1 d . . .
N1 N 0.26980(18) 0.0421(2) 0.28789(16) 0.0213(8) Uani 1 1 d . . .
N2 N 0.36008(18) 0.1107(2) 0.33597(17) 0.0223(8) Uani 1 1 d . . .
N3 N 0.4020(2) 0.1508(2) 0.36440(18) 0.0275(9) Uani 1 1 d . . .
H3N H 0.4365 0.1293 0.3789 0.033 Uiso 1 1 d R . .
N4 N 0.31091(19) 0.2056(2) 0.39660(17) 0.0254(9) Uani 1 1 d . . .
N5 N 0.16292(18) 0.0231(2) 0.34195(17) 0.0231(8) Uani 1 1 d . . .
N6 N 0.11058(19) 0.0145(2) 0.37548(16) 0.0255(9) Uani 1 1 d . . .
H6N H 0.0794 -0.0123 0.3614 0.031 Uiso 1 1 d R . .
N7 N 0.18675(18) 0.0135(2) 0.44506(16) 0.0233(9) Uani 1 1 d . . .
N8 N 0.23673(18) 0.1399(2) 0.47879(16) 0.0204(8) Uani 1 1 d . . .
N9 N 0.33966(18) 0.0691(2) 0.45599(17) 0.0229(8) Uani 1 1 d . . .
N10 N 0.38944(19) 0.0282(2) 0.43974(17) 0.0267(9) Uani 1 1 d . . .
H10N H 0.4294 0.0358 0.4504 0.032 Uiso 1 1 calc R . .
N11 N 0.3141(2) -0.0257(2) 0.38509(17) 0.0248(9) Uani 1 1 d . . .
N12 N 0.15292(18) 0.1590(2) 0.40140(17) 0.0213(8) Uani 1 1 d . . .
N13 N 0.11490(19) 0.1698(2) 0.35634(16) 0.0240(9) Uani 1 1 d . . .
H13N H 0.0823 0.1992 0.3625 0.029 Uiso 1 1 d R . .
N14 N 0.2117(2) 0.1713(2) 0.30907(17) 0.0271(9) Uani 1 1 d . . .
C1 C 0.3290(2) 0.0394(3) 0.2651(2) 0.0250(10) Uani 1 1 d . . .
C2 C 0.3390(2) 0.0092(3) 0.2148(2) 0.0329(12) Uani 1 1 d . . .
H2 H 0.3814 0.0054 0.2001 0.039 Uiso 1 1 calc R . .
C3 C 0.2865(3) -0.0153(3) 0.1860(2) 0.0395(14) Uani 1 1 d . . .
H3 H 0.2925 -0.0358 0.1511 0.047 Uiso 1 1 calc R . .
C4 C 0.2255(3) -0.0099(3) 0.2079(2) 0.0347(12) Uani 1 1 d . . .
H4 H 0.1887 -0.0251 0.1881 0.042 Uiso 1 1 calc R . .
C5 C 0.2191(2) 0.0180(3) 0.2595(2) 0.0256(10) Uani 1 1 d . . .
C6 C 0.3806(2) 0.0738(3) 0.2959(2) 0.0249(10) Uani 1 1 d . . .
C7 C 0.4496(2) 0.0690(3) 0.2789(2) 0.0388(14) Uani 1 1 d . . .
H7A H 0.4661 0.1148 0.2707 0.058 Uiso 1 1 calc R . .
H7B H 0.4530 0.0401 0.2462 0.058 Uiso 1 1 calc R . .
H7C H 0.4750 0.0488 0.3087 0.058 Uiso 1 1 calc R . .
C8 C 0.1572(2) 0.0162(3) 0.2895(2) 0.0263(11) Uani 1 1 d . . .
C9 C 0.0955(3) 0.0040(4) 0.2592(2) 0.0450(16) Uani 1 1 d . . .
H9A H 0.0591 0.0209 0.2810 0.068 Uiso 1 1 calc R . .
H9B H 0.0902 -0.0451 0.2526 0.068 Uiso 1 1 calc R . .
H9C H 0.0967 0.0283 0.2241 0.068 Uiso 1 1 calc R . .
C10 C 0.3756(2) 0.2029(3) 0.3949(2) 0.0254(10) Uani 1 1 d . . .
C11 C 0.4154(3) 0.2493(3) 0.4218(2) 0.0345(12) Uani 1 1 d . . .
H11 H 0.4610 0.2438 0.4219 0.041 Uiso 1 1 calc R . .
C12 C 0.3868(3) 0.3030(3) 0.4481(3) 0.0424(14) Uani 1 1 d . . .
H12 H 0.4127 0.3354 0.4671 0.051 Uiso 1 1 calc R . .
C13 C 0.3205(3) 0.3103(3) 0.4471(3) 0.0416(14) Uani 1 1 d . . .
H13 H 0.3002 0.3486 0.4637 0.050 Uiso 1 1 calc R . .
C14 C 0.2847(3) 0.2608(3) 0.4215(2) 0.0330(12) Uani 1 1 d . . .
H14 H 0.2390 0.2655 0.4213 0.040 Uiso 1 1 calc R . .
C15 C 0.1255(2) 0.0023(3) 0.4294(2) 0.0237(10) Uani 1 1 d . . .
C16 C 0.0770(2) -0.0191(3) 0.4655(2) 0.0288(11) Uani 1 1 d . . .
H16 H 0.0336 -0.0242 0.4535 0.035 Uiso 1 1 calc R . .
C17 C 0.0939(3) -0.0323(3) 0.5187(2) 0.0335(12) Uani 1 1 d . . .
H17 H 0.0620 -0.0460 0.5444 0.040 Uiso 1 1 calc R . .
C18 C 0.1579(3) -0.0257(3) 0.5348(2) 0.0350(12) Uani 1 1 d . . .
H18 H 0.1709 -0.0370 0.5710 0.042 Uiso 1 1 calc R . .
C19 C 0.2016(3) -0.0025(3) 0.4972(2) 0.0285(11) Uani 1 1 d . . .
H19 H 0.2453 0.0027 0.5086 0.034 Uiso 1 1 calc R . .
C20 C 0.2846(2) 0.1395(3) 0.5163(2) 0.0243(10) Uani 1 1 d . . .
C21 C 0.2755(3) 0.1624(3) 0.5694(2) 0.0338(13) Uani 1 1 d . . .
H21 H 0.3106 0.1646 0.5944 0.041 Uiso 1 1 calc R . .
C22 C 0.2145(3) 0.1816(4) 0.5850(2) 0.0443(16) Uani 1 1 d . . .
H22 H 0.2064 0.1948 0.6218 0.053 Uiso 1 1 calc R . .
C23 C 0.1651(2) 0.1818(3) 0.5474(2) 0.0369(13) Uani 1 1 d . . .
H23 H 0.1227 0.1950 0.5579 0.044 Uiso 1 1 calc R . .
C24 C 0.1779(2) 0.1626(3) 0.4940(2) 0.0235(10) Uani 1 1 d . . .
C25 C 0.3458(2) 0.1067(3) 0.4990(2) 0.0228(10) Uani 1 1 d . . .
C26 C 0.4060(2) 0.1139(3) 0.5322(2) 0.0322(12) Uani 1 1 d . . .
H26A H 0.4429 0.1215 0.5078 0.048 Uiso 1 1 calc R . .
H26B H 0.4131 0.0721 0.5535 0.048 Uiso 1 1 calc R . .
H26C H 0.4016 0.1529 0.5571 0.048 Uiso 1 1 calc R . .
C27 C 0.1296(2) 0.1681(3) 0.4495(2) 0.0256(10) Uani 1 1 d . . .
C28 C 0.0611(2) 0.1858(4) 0.4607(2) 0.0410(15) Uani 1 1 d . . .
H28A H 0.0328 0.1571 0.4382 0.062 Uiso 1 1 calc R . .
H28B H 0.0537 0.2341 0.4518 0.062 Uiso 1 1 calc R . .
H28C H 0.0517 0.1780 0.4995 0.062 Uiso 1 1 calc R . .
C29 C 0.3739(2) -0.0254(3) 0.4059(2) 0.0260(10) Uani 1 1 d . . .
C30 C 0.4203(3) -0.0752(3) 0.3937(2) 0.0370(13) Uani 1 1 d . . .
H30 H 0.4631 -0.0718 0.4075 0.044 Uiso 1 1 calc R . .
C31 C 0.4022(3) -0.1288(3) 0.3615(3) 0.0439(15) Uani 1 1 d . . .
H31 H 0.4326 -0.1634 0.3524 0.053 Uiso 1 1 calc R . .
C32 C 0.3391(3) -0.1327(3) 0.3420(3) 0.0426(14) Uani 1 1 d . . .
H32 H 0.3253 -0.1704 0.3204 0.051 Uiso 1 1 calc R . .
C33 C 0.2975(3) -0.0806(3) 0.3549(2) 0.0323(12) Uani 1 1 d . . .
H33 H 0.2544 -0.0834 0.3417 0.039 Uiso 1 1 calc R . .
C34 C 0.1481(2) 0.1831(3) 0.3084(2) 0.0249(10) Uani 1 1 d . . .
C35 C 0.1146(3) 0.2080(3) 0.2630(2) 0.0388(14) Uani 1 1 d . . .
H35 H 0.0690 0.2138 0.2637 0.047 Uiso 1 1 calc R . .
C36 C 0.1498(3) 0.2239(4) 0.2174(3) 0.066(2) Uani 1 1 d . . .
H36 H 0.1289 0.2393 0.1850 0.079 Uiso 1 1 calc R . .
C37 C 0.2170(3) 0.2172(4) 0.2192(3) 0.071(3) Uani 1 1 d . . .
H37 H 0.2427 0.2314 0.1890 0.085 Uiso 1 1 calc R . .
C38 C 0.2452(3) 0.1904(3) 0.2641(3) 0.0435(16) Uani 1 1 d . . .
H38 H 0.2908 0.1846 0.2642 0.052 Uiso 1 1 calc R . .
S2 S -0.03925(6) -0.10615(7) 0.35996(6) 0.0308(3) Uani 1 1 d . . .
O5 O -0.10449(18) -0.1202(2) 0.34353(19) 0.0462(11) Uani 1 1 d . . .
O4 O -0.01793(17) -0.03662(19) 0.34936(16) 0.0348(9) Uani 1 1 d . . .
O6 O -0.02084(17) -0.1319(2) 0.41260(15) 0.0334(8) Uani 1 1 d . . .
C40 C 0.0084(3) -0.1567(3) 0.3119(3) 0.0401(14) Uani 1 1 d . . .
F4 F -0.0054(2) -0.1394(2) 0.26049(15) 0.0623(11) Uani 1 1 d . . .
F5 F -0.0037(2) -0.22292(18) 0.31778(16) 0.0533(10) Uani 1 1 d . . .
F6 F 0.07124(17) -0.1469(2) 0.31990(15) 0.0485(9) Uani 1 1 d . . .
S1 S 0.56806(8) 0.08219(11) 0.41575(8) 0.0571(5) Uani 1 1 d . . .
O1 O 0.5381(2) 0.1325(4) 0.3858(3) 0.087(2) Uani 1 1 d U . .
O2 O 0.5352(2) 0.0506(2) 0.46002(19) 0.0496(11) Uani 1 1 d . . .
O3 O 0.6037(4) 0.0314(4) 0.3816(3) 0.120(3) Uani 1 1 d U . .
C39 C 0.6383(4) 0.1184(6) 0.4442(5) 0.089(3) Uani 1 1 d U . .
F1 F 0.6080(5) 0.1710(4) 0.4804(4) 0.169(3) Uani 1 1 d U . .
F2 F 0.6694(3) 0.0876(3) 0.4785(3) 0.112(2) Uani 1 1 d U . .
F3 F 0.6738(2) 0.1527(3) 0.4093(3) 0.101(2) Uani 1 1 d U . .
S3 S -0.07605(7) 0.24051(8) 0.32683(6) 0.0362(3) Uani 1 1 d U . .
O7 O -0.0093(2) 0.2407(3) 0.3423(2) 0.0581(13) Uani 1 1 d . . .
O8 O -0.1112(3) 0.3011(3) 0.3389(2) 0.0662(15) Uani 1 1 d . . .
O9 O -0.0900(3) 0.2125(3) 0.27421(19) 0.0695(15) Uani 1 1 d . . .
C41 C -0.1055(4) 0.1795(4) 0.3716(3) 0.0525(17) Uani 1 1 d U . .
F7 F -0.0788(3) 0.1179(2) 0.3685(2) 0.0751(14) Uani 1 1 d . . .
F8 F -0.1012(2) 0.1968(3) 0.42502(16) 0.0742(13) Uani 1 1 d . . .
F9 F -0.1700(3) 0.1652(3) 0.3653(3) 0.0971(18) Uani 1 1 d U . .

loop_
_atom_site_aniso_label
_atom_site_aniso_U_11
_atom_site_aniso_U_22
_atom_site_aniso_U_33
_atom_site_aniso_U_23
_atom_site_aniso_U_13
_atom_site_aniso_U_12
Er1 0.01358(11) 0.02263(13) 0.01947(12) 0.00185(8) 0.00068(7) 0.00051(7)
N1 0.0169(17) 0.026(2) 0.021(2) 0.0011(17) 0.0016(15) 0.0017(16)
N2 0.0162(18) 0.022(2) 0.028(2) 0.0047(18) 0.0013(15) 0.0009(15)
N3 0.0190(19) 0.031(2) 0.033(2) 0.0008(19) 0.0008(17) -0.0033(17)
N4 0.024(2) 0.022(2) 0.029(2) 0.0034(18) 0.0008(16) -0.0017(17)
N5 0.0165(18) 0.027(2) 0.026(2) 0.0014(18) 0.0019(15) -0.0013(16)
N6 0.0182(19) 0.035(2) 0.024(2) -0.0012(19) 0.0002(15) -0.0045(17)
N7 0.0216(19) 0.027(2) 0.021(2) 0.0010(17) -0.0010(15) -0.0031(16)
N8 0.0174(18) 0.027(2) 0.0171(19) 0.0005(17) 0.0008(14) -0.0021(16)
N9 0.0178(18) 0.024(2) 0.026(2) 0.0032(18) 0.0011(15) 0.0007(16)
N10 0.0183(19) 0.032(2) 0.030(2) -0.0012(19) -0.0041(16) 0.0055(17)
N11 0.026(2) 0.023(2) 0.025(2) 0.0041(18) 0.0003(16) 0.0033(17)
N12 0.0173(18) 0.025(2) 0.022(2) 0.0029(17) -0.0004(15) 0.0021(15)
N13 0.0210(19) 0.032(2) 0.019(2) 0.0040(18) 0.0007(15) 0.0056(17)
N14 0.026(2) 0.029(2) 0.026(2) 0.0090(19) 0.0033(17) 0.0081(18)
C1 0.022(2) 0.028(3) 0.025(3) 0.002(2) 0.0021(18) 0.0032(19)
C2 0.027(3) 0.042(3) 0.030(3) -0.001(2) 0.006(2) 0.000(2)
C3 0.041(3) 0.050(4) 0.027(3) -0.010(3) 0.007(2) -0.001(3)
C4 0.030(3) 0.048(4) 0.025(3) -0.005(3) -0.002(2) -0.003(2)
C5 0.025(2) 0.032(3) 0.020(2) 0.006(2) -0.0020(18) -0.001(2)
C6 0.020(2) 0.029(3) 0.026(3) 0.006(2) 0.0029(18) 0.0028(19)
C7 0.020(2) 0.058(4) 0.039(3) -0.003(3) 0.008(2) 0.003(2)
C8 0.018(2) 0.037(3) 0.024(2) 0.003(2) -0.0017(18) 0.001(2)
C9 0.024(3) 0.084(5) 0.028(3) 0.012(3) -0.006(2) -0.009(3)
C10 0.027(2) 0.025(3) 0.024(2) 0.005(2) 0.0036(19) -0.005(2)
C11 0.031(3) 0.039(3) 0.034(3) 0.005(3) 0.002(2) -0.011(2)
C12 0.046(3) 0.036(3) 0.045(4) -0.004(3) 0.003(3) -0.018(3)
C13 0.051(4) 0.026(3) 0.047(4) -0.002(3) 0.009(3) -0.006(3)
C14 0.034(3) 0.028(3) 0.037(3) 0.003(2) 0.006(2) -0.002(2)
C15 0.021(2) 0.025(2) 0.026(3) -0.004(2) 0.0031(18) -0.0020(19)
C16 0.025(2) 0.033(3) 0.028(3) -0.003(2) 0.0054(19) -0.003(2)
C17 0.037(3) 0.037(3) 0.026(3) 0.001(2) 0.011(2) -0.010(2)
C18 0.046(3) 0.038(3) 0.021(3) 0.004(2) -0.002(2) -0.008(3)
C19 0.035(3) 0.028(3) 0.022(2) 0.002(2) -0.004(2) -0.008(2)
C20 0.017(2) 0.031(3) 0.026(2) 0.000(2) -0.0012(18) -0.0040(19)
C21 0.022(2) 0.055(4) 0.025(3) -0.007(3) -0.006(2) -0.004(2)
C22 0.033(3) 0.075(5) 0.025(3) -0.022(3) -0.001(2) -0.004(3)
C23 0.022(2) 0.061(4) 0.028(3) -0.010(3) 0.001(2) -0.001(2)
C24 0.017(2) 0.030(3) 0.023(2) 0.000(2) 0.0020(18) -0.0035(19)
C25 0.019(2) 0.027(3) 0.023(2) 0.003(2) -0.0017(17) -0.0008(18)
C26 0.023(2) 0.038(3) 0.036(3) -0.001(3) -0.009(2) 0.002(2)
C27 0.019(2) 0.032(3) 0.026(3) 0.001(2) 0.0003(18) -0.0013(19)
C28 0.021(2) 0.076(5) 0.026(3) 0.000(3) 0.001(2) 0.011(3)
C29 0.028(2) 0.026(3) 0.024(2) 0.003(2) -0.0011(19) 0.004(2)
C30 0.034(3) 0.039(3) 0.038(3) 0.002(3) -0.001(2) 0.014(2)
C31 0.054(4) 0.030(3) 0.047(4) 0.001(3) 0.000(3) 0.021(3)
C32 0.057(4) 0.025(3) 0.046(4) -0.002(3) -0.004(3) 0.004(3)
C33 0.040(3) 0.025(3) 0.032(3) 0.002(2) -0.005(2) 0.001(2)
C34 0.027(2) 0.024(3) 0.024(2) 0.004(2) 0.0032(19) 0.0064(19)
C35 0.033(3) 0.055(4) 0.028(3) 0.012(3) 0.004(2) 0.020(3)
C36 0.059(4) 0.103(6) 0.036(3) 0.035(4) 0.015(3) 0.047(4)
C37 0.055(4) 0.103(6) 0.055(4) 0.053(5) 0.030(3) 0.049(4)
C38 0.033(3) 0.053(4) 0.045(3) 0.024(3) 0.018(2) 0.019(3)
S2 0.0227(6) 0.0348(7) 0.0350(7) 0.0042(6) -0.0058(5) -0.0034(5)
O5 0.028(2) 0.050(3) 0.061(3) 0.015(2) -0.0122(19) -0.0104(19)
O4 0.0271(18) 0.035(2) 0.042(2) 0.0047(18) -0.0049(16) -0.0054(16)
O6 0.0303(19) 0.041(2) 0.028(2) 0.0046(18) -0.0016(15) 0.0021(17)
C40 0.045(3) 0.041(3) 0.034(3) -0.003(3) -0.007(3) -0.004(3)
F4 0.084(3) 0.075(3) 0.028(2) 0.0006(19) -0.0108(19) -0.006(2)
F5 0.069(3) 0.038(2) 0.053(2) -0.0077(18) -0.0090(19) -0.0049(18)
F6 0.0394(19) 0.060(2) 0.046(2) -0.0072(18) 0.0055(16) 0.0013(17)
S1 0.0313(8) 0.0829(14) 0.0571(11) 0.0302(10) -0.0070(7) -0.0130(8)
O1 0.040(3) 0.117(5) 0.104(4) 0.064(4) -0.022(3) -0.006(3)
O2 0.038(2) 0.051(3) 0.060(3) 0.014(2) 0.018(2) 0.000(2)
O3 0.149(5) 0.105(4) 0.106(4) -0.017(4) 0.047(4) 0.000(4)
C39 0.066(5) 0.106(6) 0.096(6) 0.067(5) -0.025(4) -0.025(5)
F1 0.243(8) 0.125(5) 0.138(6) -0.022(5) 0.029(6) -0.048(6)
F2 0.078(3) 0.143(4) 0.116(4) 0.043(3) -0.036(3) -0.008(3)
F3 0.052(3) 0.115(4) 0.138(5) 0.062(4) -0.004(3) -0.032(3)
S3 0.0304(7) 0.0461(9) 0.0322(7) -0.0002(6) 0.0035(5) 0.0035(6)
O7 0.030(2) 0.071(3) 0.073(3) 0.016(3) 0.000(2) 0.001(2)
O8 0.081(4) 0.056(3) 0.061(3) 0.014(3) 0.023(3) 0.034(3)
O9 0.094(4) 0.082(4) 0.032(2) -0.011(3) -0.004(2) -0.014(3)
C41 0.055(3) 0.054(3) 0.048(3) 0.004(3) -0.026(3) 0.012(3)
F7 0.105(4) 0.051(3) 0.070(3) 0.012(2) -0.007(3) -0.008(3)
F8 0.085(3) 0.102(4) 0.036(2) 0.009(2) 0.010(2) 0.014(3)
F9 0.062(3) 0.116(4) 0.113(3) 0.044(3) -0.016(3) -0.031(3)

loop_
_atom_type_symbol
_atom_type_description
_atom_type_scat_dispersion_real
_atom_type_scat_dispersion_imag
_atom_type_scat_source
C C 0.0033 0.0016 'International Tables Vol C Tables 4.2.6.8 and 6.1.1.4'
H H 0.0000 0.0000 'International Tables Vol C Tables 4.2.6.8 and 6.1.1.4'
N N 0.0061 0.0033 'International Tables Vol C Tables 4.2.6.8 and 6.1.1.4'
O O 0.0106 0.0060 'International Tables Vol C Tables 4.2.6.8 and 6.1.1.4'
F F 0.0171 0.0103 'International Tables Vol C Tables 4.2.6.8 and 6.1.1.4'
S S 0.1246 0.1234 'International Tables Vol C Tables 4.2.6.8 and 6.1.1.4'
Er Er -0.2586 4.9576 'International Tables Vol C Tables 4.2.6.8 and 6.1.1.4'

loop_
_citation_id
_citation_doi
_citation_year
1 10.1039/C6CC01695B 2016

loop_
_geom_angle_atom_site_label_1
_geom_angle_atom_site_label_2
_geom_angle_atom_site_label_3
_geom_angle
_geom_angle_site_symmetry_1
_geom_angle_site_symmetry_3
N2 Er1 N12 136.71(13) . .
N2 Er1 N5 123.44(13) . .
N12 Er1 N5 73.78(13) . .
N2 Er1 N9 75.18(13) . .
N12 Er1 N9 122.99(13) . .
N5 Er1 N9 135.34(13) . .
N2 Er1 N1 61.64(13) . .
N12 Er1 N1 117.49(13) . .
N5 Er1 N1 61.81(12) . .
N9 Er1 N1 119.52(12) . .
N2 Er1 N4 61.62(13) . .
N12 Er1 N4 84.09(13) . .
N5 Er1 N4 149.03(13) . .
N9 Er1 N4 75.08(13) . .
N1 Er1 N4 113.10(13) . .
N2 Er1 N8 119.57(13) . .
N12 Er1 N8 61.46(13) . .
N5 Er1 N8 116.98(12) . .
N9 Er1 N8 61.53(12) . .
N1 Er1 N8 178.74(12) . .
N4 Er1 N8 67.69(13) . .
N2 Er1 N14 83.20(13) . .
N12 Er1 N14 60.82(13) . .
N5 Er1 N14 77.16(14) . .
N9 Er1 N14 147.34(14) . .
N1 Er1 N14 67.86(13) . .
N4 Er1 N14 73.16(14) . .
N8 Er1 N14 111.69(13) . .
N2 Er1 N7 147.41(13) . .
N12 Er1 N7 75.59(13) . .
N5 Er1 N7 60.78(13) . .
N9 Er1 N7 82.38(12) . .
N1 Er1 N7 112.66(13) . .
N4 Er1 N7 134.24(13) . .
N8 Er1 N7 66.57(13) . .
N14 Er1 N7 126.21(13) . .
N2 Er1 N11 74.21(13) . .
N12 Er1 N11 148.70(13) . .
N5 Er1 N11 84.28(13) . .
N9 Er1 N11 60.63(13) . .
N1 Er1 N11 67.97(13) . .
N4 Er1 N11 123.70(13) . .
N8 Er1 N11 112.52(13) . .
N14 Er1 N11 135.77(13) . .
N7 Er1 N11 74.26(13) . .
C5 N1 C1 118.9(4) . .
C5 N1 Er1 120.7(3) . .
C1 N1 Er1 120.4(3) . .
C6 N2 N3 120.1(4) . .
C6 N2 Er1 123.6(3) . .
N3 N2 Er1 114.1(3) . .
N2 N3 C10 116.7(4) . .
N2 N3 H3N 115.9 . .
C10 N3 H3N 116.6 . .
C10 N4 C14 116.5(4) . .
C10 N4 Er1 114.7(3) . .
C14 N4 Er1 125.2(3) . .
C8 N5 N6 120.5(4) . .
C8 N5 Er1 121.3(3) . .
N6 N5 Er1 114.8(3) . .
N5 N6 C15 114.6(4) . .
N5 N6 H6N 114.2 . .
C15 N6 H6N 115.3 . .
C15 N7 C19 116.6(4) . .
C15 N7 Er1 116.5(3) . .
C19 N7 Er1 124.7(3) . .
C24 N8 C20 118.5(4) . .
C24 N8 Er1 120.5(3) . .
C20 N8 Er1 120.8(3) . .
C25 N9 N10 119.9(4) . .
C25 N9 Er1 122.8(3) . .
N10 N9 Er1 114.8(3) . .
N9 N10 C29 116.5(4) . .
N9 N10 H10N 121.8 . .
C29 N10 H10N 121.8 . .
C29 N11 C33 116.6(4) . .
C29 N11 Er1 116.2(3) . .
C33 N11 Er1 124.8(3) . .
C27 N12 N13 119.9(4) . .
C27 N12 Er1 123.1(3) . .
N13 N12 Er1 114.8(3) . .
N12 N13 C34 115.1(4) . .
N12 N13 H13N 113.2 . .
C34 N13 H13N 113.3 . .
C34 N14 C38 116.7(4) . .
C34 N14 Er1 117.2(3) . .
C38 N14 Er1 124.5(3) . .
N1 C1 C2 121.5(5) . .
N1 C1 C6 115.6(4) . .
C2 C1 C6 122.9(4) . .
C3 C2 C1 119.0(5) . .
C3 C2 H2 120.5 . .
C1 C2 H2 120.5 . .
C4 C3 C2 119.8(5) . .
C4 C3 H3 120.1 . .
C2 C3 H3 120.1 . .
C3 C4 C5 118.4(5) . .
C3 C4 H4 120.8 . .
C5 C4 H4 120.8 . .
N1 C5 C4 122.4(5) . .
N1 C5 C8 115.4(4) . .
C4 C5 C8 121.9(5) . .
N2 C6 C1 114.0(4) . .
N2 C6 C7 124.3(5) . .
C1 C6 C7 121.7(5) . .
C6 C7 H7A 109.5 . .
C6 C7 H7B 109.5 . .
H7A C7 H7B 109.5 . .
C6 C7 H7C 109.5 . .
H7A C7 H7C 109.5 . .
H7B C7 H7C 109.5 . .
N5 C8 C5 114.3(4) . .
N5 C8 C9 125.8(5) . .
C5 C8 C9 119.9(4) . .
C8 C9 H9A 109.5 . .
C8 C9 H9B 109.5 . .
H9A C9 H9B 109.5 . .
C8 C9 H9C 109.5 . .
H9A C9 H9C 109.5 . .
H9B C9 H9C 109.5 . .
N4 C10 N3 116.3(4) . .
N4 C10 C11 123.4(5) . .
N3 C10 C11 120.3(5) . .
C12 C11 C10 117.9(5) . .
C12 C11 H11 121.0 . .
C10 C11 H11 121.0 . .
C11 C12 C13 120.1(5) . .
C11 C12 H12 120.0 . .
C13 C12 H12 120.0 . .
C14 C13 C12 118.3(6) . .
C14 C13 H13 120.9 . .
C12 C13 H13 120.9 . .
N4 C14 C13 123.5(5) . .
N4 C14 H14 118.3 . .
C13 C14 H14 118.3 . .
N7 C15 N6 117.3(4) . .
N7 C15 C16 123.1(5) . .
N6 C15 C16 119.6(4) . .
C17 C16 C15 118.0(5) . .
C17 C16 H16 121.0 . .
C15 C16 H16 121.0 . .
C16 C17 C18 119.7(5) . .
C16 C17 H17 120.1 . .
C18 C17 H17 120.1 . .
C19 C18 C17 118.2(5) . .
C19 C18 H18 120.9 . .
C17 C18 H18 120.9 . .
N7 C19 C18 124.1(5) . .
N7 C19 H19 118.0 . .
C18 C19 H19 118.0 . .
N8 C20 C21 122.3(4) . .
N8 C20 C25 115.9(4) . .
C21 C20 C25 121.5(4) . .
C22 C21 C20 118.3(5) . .
C22 C21 H21 120.8 . .
C20 C21 H21 120.8 . .
C21 C22 C23 119.9(5) . .
C21 C22 H22 120.0 . .
C23 C22 H22 120.0 . .
C22 C23 C24 119.2(5) . .
C22 C23 H23 120.4 . .
C24 C23 H23 120.4 . .
N8 C24 C23 121.5(5) . .
N8 C24 C27 115.5(4) . .
C23 C24 C27 123.0(4) . .
N9 C25 C20 113.3(4) . .
N9 C25 C26 125.3(4) . .
C20 C25 C26 121.2(4) . .
C25 C26 H26A 109.5 . .
C25 C26 H26B 109.5 . .
H26A C26 H26B 109.5 . .
C25 C26 H26C 109.5 . .
H26A C26 H26C 109.5 . .
H26B C26 H26C 109.5 . .
N12 C27 C24 114.1(4) . .
N12 C27 C28 124.1(5) . .
C24 C27 C28 121.7(4) . .
C27 C28 H28A 109.5 . .
C27 C28 H28B 109.5 . .
H28A C28 H28B 109.5 . .
C27 C28 H28C 109.5 . .
H28A C28 H28C 109.5 . .
H28B C28 H28C 109.5 . .
N11 C29 N10 116.7(4) . .
N11 C29 C30 123.3(5) . .
N10 C29 C30 120.0(5) . .
C31 C30 C29 118.1(5) . .
C31 C30 H30 121.0 . .
C29 C30 H30 121.0 . .
C30 C31 C32 119.9(5) . .
C30 C31 H31 120.1 . .
C32 C31 H31 120.1 . .
C33 C32 C31 117.9(6) . .
C33 C32 H32 121.0 . .
C31 C32 H32 121.0 . .
N11 C33 C32 124.0(5) . .
N11 C33 H33 118.0 . .
C32 C33 H33 118.0 . .
N14 C34 N13 116.6(4) . .
N14 C34 C35 123.9(5) . .
N13 C34 C35 119.5(4) . .
C36 C35 C34 117.6(5) . .
C36 C35 H35 121.2 . .
C34 C35 H35 121.2 . .
C35 C36 C37 119.0(6) . .
C35 C36 H36 120.5 . .
C37 C36 H36 120.5 . .
C38 C37 C36 119.4(6) . .
C38 C37 H37 120.3 . .
C36 C37 H37 120.3 . .
C37 C38 N14 123.2(5) . .
C37 C38 H38 118.4 . .
N14 C38 H38 118.4 . .
O6 S2 O5 115.7(2) . .
O6 S2 O4 114.1(2) . .
O5 S2 O4 114.5(2) . .
O6 S2 C40 104.1(3) . .
O5 S2 C40 103.0(3) . .
O4 S2 C40 103.2(3) . .
F5 C40 F6 108.1(5) . .
F5 C40 F4 108.0(5) . .
F6 C40 F4 108.1(5) . .
F5 C40 S2 111.0(4) . .
F6 C40 S2 110.9(4) . .
F4 C40 S2 110.7(4) . .
O1 S1 O2 120.1(3) . .
O1 S1 O3 113.6(5) . .
O2 S1 O3 111.9(4) . .
O1 S1 C39 107.2(4) . .
O2 S1 C39 105.6(4) . .
O3 S1 C39 94.7(6) . .
F2 C39 F3 113.8(8) . .
F2 C39 F1 98.9(10) . .
F3 C39 F1 105.5(9) . .
F2 C39 S1 120.7(7) . .
F3 C39 S1 114.4(7) . .
F1 C39 S1 99.5(7) . .
O8 S3 O9 113.8(4) . .
O8 S3 O7 115.9(4) . .
O9 S3 O7 115.7(3) . .
O8 S3 C41 105.3(3) . .
O9 S3 C41 103.5(3) . .
O7 S3 C41 100.0(3) . .
F7 C41 F8 104.8(5) . .
F7 C41 F9 102.4(6) . .
F8 C41 F9 103.0(7) . .
F7 C41 S3 116.3(6) . .
F8 C41 S3 114.4(5) . .
F9 C41 S3 114.3(5) . .

loop_
_geom_bond_atom_site_label_1
_geom_bond_atom_site_label_2
_geom_bond_distance
_geom_bond_site_symmetry_2
Er1 N2 2.499(4) .
Er1 N12 2.527(4) .
Er1 N5 2.527(4) .
Er1 N9 2.536(4) .
Er1 N1 2.539(4) .
Er1 N4 2.543(4) .
Er1 N8 2.547(4) .
Er1 N14 2.557(4) .
Er1 N7 2.559(4) .
Er1 N11 2.594(4) .
N1 C5 1.344(6) .
N1 C1 1.345(6) .
N2 C6 1.287(6) .
N2 N3 1.360(6) .
N3 C10 1.374(7) .
N3 H3N 0.9000 .
N4 C10 1.340(6) .
N4 C14 1.353(7) .
N5 C8 1.293(6) .
N5 N6 1.368(5) .
N6 C15 1.374(6) .
N6 H6N 0.8999 .
N7 C15 1.341(6) .
N7 C19 1.348(6) .
N8 C24 1.348(6) .
N8 C20 1.349(6) .
N9 C25 1.288(6) .
N9 N10 1.363(5) .
N10 C29 1.372(7) .
N10 H10N 0.8800 .
N11 C29 1.338(6) .
N11 C33 1.347(7) .
N12 C27 1.282(6) .
N12 N13 1.369(5) .
N13 C34 1.382(6) .
N13 H13N 0.9000 .
N14 C34 1.335(6) .
N14 C38 1.351(7) .
C1 C2 1.380(7) .
C1 C6 1.469(7) .
C2 C3 1.380(8) .
C2 H2 0.9500 .
C3 C4 1.376(8) .
C3 H3 0.9500 .
C4 C5 1.378(7) .
C4 H4 0.9500 .
C5 C8 1.476(7) .
C6 C7 1.490(6) .
C7 H7A 0.9800 .
C7 H7B 0.9800 .
C7 H7C 0.9800 .
C8 C9 1.496(7) .
C9 H9A 0.9800 .
C9 H9B 0.9800 .
C9 H9C 0.9800 .
C10 C11 1.391(7) .
C11 C12 1.365(9) .
C11 H11 0.9500 .
C12 C13 1.381(9) .
C12 H12 0.9500 .
C13 C14 1.368(8) .
C13 H13 0.9500 .
C14 H14 0.9500 .
C15 C16 1.401(7) .
C16 C17 1.371(7) .
C16 H16 0.9500 .
C17 C18 1.386(8) .
C17 H17 0.9500 .
C18 C19 1.366(7) .
C18 H18 0.9500 .
C19 H19 0.9500 .
C20 C21 1.385(7) .
C20 C25 1.479(6) .
C21 C22 1.371(8) .
C21 H21 0.9500 .
C22 C23 1.375(8) .
C22 H22 0.9500 .
C23 C24 1.381(7) .
C23 H23 0.9500 .
C24 C27 1.481(7) .
C25 C26 1.494(6) .
C26 H26A 0.9800 .
C26 H26B 0.9800 .
C26 H26C 0.9800 .
C27 C28 1.484(7) .
C28 H28A 0.9800 .
C28 H28B 0.9800 .
C28 H28C 0.9800 .
C29 C30 1.399(7) .
C30 C31 1.361(9) .
C30 H30 0.9500 .
C31 C32 1.391(9) .
C31 H31 0.9500 .
C32 C33 1.370(8) .
C32 H32 0.9500 .
C33 H33 0.9500 .
C34 C35 1.397(7) .
C35 C36 1.366(8) .
C35 H35 0.9500 .
C36 C37 1.398(10) .
C36 H36 0.9500 .
C37 C38 1.350(9) .
C37 H37 0.9500 .
C38 H38 0.9500 .
S2 O6 1.432(4) .
S2 O5 1.435(4) .
S2 O4 1.452(4) .
S2 C40 1.823(7) .
C40 F5 1.325(7) .
C40 F6 1.330(7) .
C40 F4 1.332(7) .
S1 O1 1.373(6) .
S1 O2 1.419(4) .
S1 O3 1.492(8) .
S1 C39 1.759(9) .
C39 F2 1.216(9) .
C39 F3 1.311(10) .
C39 F1 1.494(14) .
S3 O8 1.421(5) .
S3 O9 1.426(5) .
S3 O7 1.431(4) .
S3 C41 1.730(8) .
C41 F7 1.326(8) .
C41 F8 1.350(8) .
C41 F9 1.371(9) .

loop_
_geom_hbond_atom_site_label_D
_geom_hbond_atom_site_label_H
_geom_hbond_atom_site_label_A
_geom_hbond_distance_DH
_geom_hbond_distance_HA
_geom_hbond_distance_DA
_geom_hbond_angle_DHA
_geom_hbond_site_symmetry_A
N3 H3N O1 0.90 2.11 2.886(6) 143.8 .
N6 H6N O4 0.90 2.09 2.911(5) 151.3 .
N13 H13N O7 0.90 2.12 2.940(6) 151.1 .

loop_
_geom_torsion_atom_site_label_1
_geom_torsion_atom_site_label_2
_geom_torsion_atom_site_label_3
_geom_torsion_atom_site_label_4
_geom_torsion
_geom_torsion_site_symmetry_1
_geom_torsion_site_symmetry_2
_geom_torsion_site_symmetry_3
_geom_torsion_site_symmetry_4
N2 Er1 N1 C5 -167.4(4) . . . .
N12 Er1 N1 C5 -36.8(4) . . . .
N5 Er1 N1 C5 13.7(3) . . . .
N9 Er1 N1 C5 142.3(3) . . . .
N4 Er1 N1 C5 -132.3(4) . . . .
N8 Er1 N1 C5 -4(6) . . . .
N14 Er1 N1 C5 -73.2(4) . . . .
N7 Er1 N1 C5 48.3(4) . . . .
N11 Er1 N1 C5 109.2(4) . . . .
N2 Er1 N1 C1 13.1(3) . . . .
N12 Er1 N1 C1 143.8(3) . . . .
N5 Er1 N1 C1 -165.7(4) . . . .
N9 Er1 N1 C1 -37.1(4) . . . .
N4 Er1 N1 C1 48.3(4) . . . .
N8 Er1 N1 C1 177(100) . . . .
N14 Er1 N1 C1 107.4(4) . . . .
N7 Er1 N1 C1 -131.2(4) . . . .
N11 Er1 N1 C1 -70.3(4) . . . .
N12 Er1 N2 C6 -121.5(4) . . . .
N5 Er1 N2 C6 -19.2(4) . . . .
N9 Er1 N2 C6 115.8(4) . . . .
N1 Er1 N2 C6 -20.4(4) . . . .
N4 Er1 N2 C6 -163.4(4) . . . .
N8 Er1 N2 C6 160.0(4) . . . .
N14 Er1 N2 C6 -88.9(4) . . . .
N7 Er1 N2 C6 67.8(5) . . . .
N11 Er1 N2 C6 52.7(4) . . . .
N12 Er1 N2 N3 75.3(4) . . . .
N5 Er1 N2 N3 177.6(3) . . . .
N9 Er1 N2 N3 -47.4(3) . . . .
N1 Er1 N2 N3 176.4(4) . . . .
N4 Er1 N2 N3 33.4(3) . . . .
N8 Er1 N2 N3 -3.2(4) . . . .
N14 Er1 N2 N3 107.9(3) . . . .
N7 Er1 N2 N3 -95.4(4) . . . .
N11 Er1 N2 N3 -110.5(3) . . . .
C6 N2 N3 C10 161.3(5) . . . .
Er1 N2 N3 C10 -34.9(5) . . . .
N2 Er1 N4 C10 -31.5(3) . . . .
N12 Er1 N4 C10 176.0(4) . . . .
N5 Er1 N4 C10 -139.9(3) . . . .
N9 Er1 N4 C10 49.5(3) . . . .
N1 Er1 N4 C10 -66.6(4) . . . .
N8 Er1 N4 C10 114.4(4) . . . .
N14 Er1 N4 C10 -122.8(4) . . . .
N7 Er1 N4 C10 112.7(3) . . . .
N11 Er1 N4 C10 11.5(4) . . . .
N2 Er1 N4 C14 170.8(5) . . . .
N12 Er1 N4 C14 18.2(4) . . . .
N5 Er1 N4 C14 62.3(5) . . . .
N9 Er1 N4 C14 -108.2(4) . . . .
N1 Er1 N4 C14 135.6(4) . . . .
N8 Er1 N4 C14 -43.3(4) . . . .
N14 Er1 N4 C14 79.5(4) . . . .
N7 Er1 N4 C14 -45.0(5) . . . .
N11 Er1 N4 C14 -146.2(4) . . . .
N2 Er1 N5 C8 -24.5(4) . . . .
N12 Er1 N5 C8 111.2(4) . . . .
N9 Er1 N5 C8 -128.0(4) . . . .
N1 Er1 N5 C8 -23.3(4) . . . .
N4 Er1 N5 C8 65.1(5) . . . .
N8 Er1 N5 C8 156.3(4) . . . .
N14 Er1 N5 C8 48.3(4) . . . .
N7 Er1 N5 C8 -166.5(4) . . . .
N11 Er1 N5 C8 -91.3(4) . . . .
N2 Er1 N5 N6 176.2(3) . . . .
N12 Er1 N5 N6 -48.1(3) . . . .
N9 Er1 N5 N6 72.7(4) . . . .
N1 Er1 N5 N6 177.4(4) . . . .
N4 Er1 N5 N6 -94.2(4) . . . .
N8 Er1 N5 N6 -3.0(4) . . . .
N14 Er1 N5 N6 -111.0(3) . . . .
N7 Er1 N5 N6 34.2(3) . . . .
N11 Er1 N5 N6 109.4(3) . . . .
C8 N5 N6 C15 160.9(5) . . . .
Er1 N5 N6 C15 -39.6(5) . . . .
N2 Er1 N7 C15 -135.1(3) . . . .
N12 Er1 N7 C15 51.5(3) . . . .
N5 Er1 N7 C15 -27.8(3) . . . .
N9 Er1 N7 C15 178.4(4) . . . .
N1 Er1 N7 C15 -62.7(4) . . . .
N4 Er1 N7 C15 118.0(3) . . . .
N8 Er1 N7 C15 116.2(4) . . . .
N14 Er1 N7 C15 15.8(4) . . . .
N11 Er1 N7 C15 -120.0(4) . . . .
N2 Er1 N7 C19 62.2(5) . . . .
N12 Er1 N7 C19 -111.2(4) . . . .
N5 Er1 N7 C19 169.5(4) . . . .
N9 Er1 N7 C19 15.8(4) . . . .
N1 Er1 N7 C19 134.6(4) . . . .
N4 Er1 N7 C19 -44.7(5) . . . .
N8 Er1 N7 C19 -46.5(4) . . . .
N14 Er1 N7 C19 -146.9(4) . . . .
N11 Er1 N7 C19 77.3(4) . . . .
N2 Er1 N8 C24 145.2(3) . . . .
N12 Er1 N8 C24 15.1(3) . . . .
N5 Er1 N8 C24 -35.6(4) . . . .
N9 Er1 N8 C24 -164.8(4) . . . .
N1 Er1 N8 C24 -18(6) . . . .
N4 Er1 N8 C24 110.6(4) . . . .
N14 Er1 N8 C24 50.6(4) . . . .
N7 Er1 N8 C24 -70.8(4) . . . .
N11 Er1 N8 C24 -130.8(4) . . . .
N2 Er1 N8 C20 -39.1(4) . . . .
N12 Er1 N8 C20 -169.2(4) . . . .
N5 Er1 N8 C20 140.2(4) . . . .
N9 Er1 N8 C20 11.0(3) . . . .
N1 Er1 N8 C20 157(6) . . . .
N4 Er1 N8 C20 -73.6(4) . . . .
N14 Er1 N8 C20 -133.6(4) . . . .
N7 Er1 N8 C20 105.0(4) . . . .
N11 Er1 N8 C20 45.0(4) . . . .
N2 Er1 N9 C25 115.0(4) . . . .
N12 Er1 N9 C25 -21.6(4) . . . .
N5 Er1 N9 C25 -122.1(4) . . . .
N1 Er1 N9 C25 159.4(3) . . . .
N4 Er1 N9 C25 51.0(4) . . . .
N8 Er1 N9 C25 -21.4(4) . . . .
N14 Er1 N9 C25 64.7(5) . . . .
N7 Er1 N9 C25 -88.8(4) . . . .
N11 Er1 N9 C25 -165.0(4) . . . .
N2 Er1 N9 N10 -47.1(3) . . . .
N12 Er1 N9 N10 176.4(3) . . . .
N5 Er1 N9 N10 75.8(4) . . . .
N1 Er1 N9 N10 -2.7(4) . . . .
N4 Er1 N9 N10 -111.1(3) . . . .
N8 Er1 N9 N10 176.5(4) . . . .
N14 Er1 N9 N10 -97.3(4) . . . .
N7 Er1 N9 N10 109.1(3) . . . .
N11 Er1 N9 N10 32.9(3) . . . .
C25 N9 N10 C29 159.5(5) . . . .
Er1 N9 N10 C29 -37.9(5) . . . .
N2 Er1 N11 C29 53.7(3) . . . .
N12 Er1 N11 C29 -134.0(3) . . . .
N5 Er1 N11 C29 -179.2(4) . . . .
N9 Er1 N11 C29 -28.0(3) . . . .
N1 Er1 N11 C29 118.9(4) . . . .
N4 Er1 N11 C29 15.1(4) . . . .
N8 Er1 N11 C29 -62.3(4) . . . .
N14 Er1 N11 C29 115.8(4) . . . .
N7 Er1 N11 C29 -118.0(4) . . . .
N2 Er1 N11 C33 -108.2(4) . . . .
N12 Er1 N11 C33 64.1(5) . . . .
N5 Er1 N11 C33 19.0(4) . . . .
N9 Er1 N11 C33 170.2(4) . . . .
N1 Er1 N11 C33 -42.9(4) . . . .
N4 Er1 N11 C33 -146.7(4) . . . .
N8 Er1 N11 C33 135.8(4) . . . .
N14 Er1 N11 C33 -46.0(5) . . . .
N7 Er1 N11 C33 80.2(4) . . . .
N2 Er1 N12 C27 -125.5(4) . . . .
N5 Er1 N12 C27 112.6(4) . . . .
N9 Er1 N12 C27 -21.3(4) . . . .
N1 Er1 N12 C27 157.7(4) . . . .
N4 Er1 N12 C27 -89.3(4) . . . .
N8 Er1 N12 C27 -21.5(4) . . . .
N14 Er1 N12 C27 -163.3(4) . . . .
N7 Er1 N12 C27 49.4(4) . . . .
N11 Er1 N12 C27 65.3(5) . . . .
N2 Er1 N12 N13 71.4(4) . . . .
N5 Er1 N12 N13 -50.5(3) . . . .
N9 Er1 N12 N13 175.5(3) . . . .
N1 Er1 N12 N13 -5.4(4) . . . .
N4 Er1 N12 N13 107.6(3) . . . .
N8 Er1 N12 N13 175.4(4) . . . .
N14 Er1 N12 N13 33.6(3) . . . .
N7 Er1 N12 N13 -113.7(3) . . . .
N11 Er1 N12 N13 -97.8(4) . . . .
C27 N12 N13 C34 157.5(5) . . . .
Er1 N12 N13 C34 -38.8(5) . . . .
N2 Er1 N14 C34 177.1(4) . . . .
N12 Er1 N14 C34 -27.9(4) . . . .
N5 Er1 N14 C34 50.5(4) . . . .
N9 Er1 N14 C34 -134.5(4) . . . .
N1 Er1 N14 C34 115.0(4) . . . .
N4 Er1 N14 C34 -120.6(4) . . . .
N8 Er1 N14 C34 -63.7(4) . . . .
N7 Er1 N14 C34 12.4(4) . . . .
N11 Er1 N14 C34 118.1(4) . . . .
N2 Er1 N14 C38 12.2(5) . . . .
N12 Er1 N14 C38 167.2(5) . . . .
N5 Er1 N14 C38 -114.4(5) . . . .
N9 Er1 N14 C38 60.7(6) . . . .
N1 Er1 N14 C38 -49.9(5) . . . .
N4 Er1 N14 C38 74.6(5) . . . .
N8 Er1 N14 C38 131.4(5) . . . .
N7 Er1 N14 C38 -152.4(5) . . . .
N11 Er1 N14 C38 -46.8(6) . . . .
C5 N1 C1 C2 -3.5(7) . . . .
Er1 N1 C1 C2 176.0(4) . . . .
C5 N1 C1 C6 173.2(4) . . . .
Er1 N1 C1 C6 -7.3(6) . . . .
N1 C1 C2 C3 3.6(8) . . . .
C6 C1 C2 C3 -172.9(5) . . . .
C1 C2 C3 C4 -0.6(9) . . . .
C2 C3 C4 C5 -2.3(9) . . . .
C1 N1 C5 C4 0.5(8) . . . .
Er1 N1 C5 C4 -179.0(4) . . . .
C1 N1 C5 C8 173.8(4) . . . .
Er1 N1 C5 C8 -5.6(6) . . . .
C3 C4 C5 N1 2.4(9) . . . .
C3 C4 C5 C8 -170.5(5) . . . .
N3 N2 C6 C1 -173.3(4) . . . .
Er1 N2 C6 C1 24.5(6) . . . .
N3 N2 C6 C7 2.8(8) . . . .
Er1 N2 C6 C7 -159.4(4) . . . .
N1 C1 C6 N2 -10.2(6) . . . .
C2 C1 C6 N2 166.5(5) . . . .
N1 C1 C6 C7 173.6(5) . . . .
C2 C1 C6 C7 -9.7(8) . . . .
N6 N5 C8 C5 -172.4(4) . . . .
Er1 N5 C8 C5 29.5(6) . . . .
N6 N5 C8 C9 4.8(9) . . . .
Er1 N5 C8 C9 -153.3(5) . . . .
N1 C5 C8 N5 -15.0(7) . . . .
C4 C5 C8 N5 158.4(5) . . . .
N1 C5 C8 C9 167.7(5) . . . .
C4 C5 C8 C9 -19.0(8) . . . .
C14 N4 C10 N3 -173.1(5) . . . .
Er1 N4 C10 N3 27.2(5) . . . .
C14 N4 C10 C11 6.8(7) . . . .
Er1 N4 C10 C11 -152.9(4) . . . .
N2 N3 C10 N4 4.7(6) . . . .
N2 N3 C10 C11 -175.2(4) . . . .
N4 C10 C11 C12 -4.8(8) . . . .
N3 C10 C11 C12 175.1(5) . . . .
C10 C11 C12 C13 -0.5(9) . . . .
C11 C12 C13 C14 3.1(9) . . . .
C10 N4 C14 C13 -4.0(8) . . . .
Er1 N4 C14 C13 153.4(4) . . . .
C12 C13 C14 N4 -0.9(9) . . . .
C19 N7 C15 N6 -176.3(5) . . . .
Er1 N7 C15 N6 19.6(6) . . . .
C19 N7 C15 C16 5.6(7) . . . .
Er1 N7 C15 C16 -158.6(4) . . . .
N5 N6 C15 N7 12.9(7) . . . .
N5 N6 C15 C16 -168.9(5) . . . .
N7 C15 C16 C17 -3.3(8) . . . .
N6 C15 C16 C17 178.5(5) . . . .
C15 C16 C17 C18 -1.3(8) . . . .
C16 C17 C18 C19 3.3(9) . . . .
C15 N7 C19 C18 -3.3(8) . . . .
Er1 N7 C19 C18 159.3(4) . . . .
C17 C18 C19 N7 -1.0(9) . . . .
C24 N8 C20 C21 -0.7(8) . . . .
Er1 N8 C20 C21 -176.6(4) . . . .
C24 N8 C20 C25 173.2(4) . . . .
Er1 N8 C20 C25 -2.6(6) . . . .
N8 C20 C21 C22 4.4(9) . . . .
C25 C20 C21 C22 -169.2(5) . . . .
C20 C21 C22 C23 -3.9(10) . . . .
C21 C22 C23 C24 -0.1(10) . . . .
C20 N8 C24 C23 -3.5(8) . . . .
Er1 N8 C24 C23 172.3(4) . . . .
C20 N8 C24 C27 174.1(4) . . . .
Er1 N8 C24 C27 -10.0(6) . . . .
C22 C23 C24 N8 4.0(9) . . . .
C22 C23 C24 C27 -173.5(6) . . . .
N10 N9 C25 C20 -170.9(4) . . . .
Er1 N9 C25 C20 27.9(6) . . . .
N10 N9 C25 C26 4.5(8) . . . .
Er1 N9 C25 C26 -156.6(4) . . . .
N8 C20 C25 N9 -15.7(6) . . . .
C21 C20 C25 N9 158.3(5) . . . .
N8 C20 C25 C26 168.7(5) . . . .
C21 C20 C25 C26 -17.3(8) . . . .
N13 N12 C27 C24 -173.1(4) . . . .
Er1 N12 C27 C24 24.6(6) . . . .
N13 N12 C27 C28 4.2(8) . . . .
Er1 N12 C27 C28 -158.1(4) . . . .
N8 C24 C27 N12 -8.7(7) . . . .
C23 C24 C27 N12 168.9(5) . . . .
N8 C24 C27 C28 173.9(5) . . . .
C23 C24 C27 C28 -8.5(8) . . . .
C33 N11 C29 N10 -175.7(5) . . . .
Er1 N11 C29 N10 20.9(6) . . . .
C33 N11 C29 C30 6.0(8) . . . .
Er1 N11 C29 C30 -157.3(4) . . . .
N9 N10 C29 N11 10.8(6) . . . .
N9 N10 C29 C30 -170.9(5) . . . .
N11 C29 C30 C31 -4.0(9) . . . .
N10 C29 C30 C31 177.8(5) . . . .
C29 C30 C31 C32 -0.2(9) . . . .
C30 C31 C32 C33 1.9(10) . . . .
C29 N11 C33 C32 -4.2(8) . . . .
Er1 N11 C33 C32 157.6(5) . . . .
C31 C32 C33 N11 0.3(9) . . . .
C38 N14 C34 N13 -173.9(5) . . . .
Er1 N14 C34 N13 20.0(6) . . . .
C38 N14 C34 C35 5.7(8) . . . .
Er1 N14 C34 C35 -160.4(5) . . . .
N12 N13 C34 N14 12.2(7) . . . .
N12 N13 C34 C35 -167.4(5) . . . .
N14 C34 C35 C36 -2.9(10) . . . .
N13 C34 C35 C36 176.6(6) . . . .
C34 C35 C36 C37 -2.6(12) . . . .
C35 C36 C37 C38 5.1(14) . . . .
C36 C37 C38 N14 -2.3(13) . . . .
C34 N14 C38 C37 -3.0(10) . . . .
Er1 N14 C38 C37 162.0(6) . . . .
O6 S2 C40 F5 58.2(5) . . . .
O5 S2 C40 F5 -62.9(5) . . . .
O4 S2 C40 F5 177.6(4) . . . .
O6 S2 C40 F6 -61.9(5) . . . .
O5 S2 C40 F6 177.0(4) . . . .
O4 S2 C40 F6 57.5(5) . . . .
O6 S2 C40 F4 178.2(4) . . . .
O5 S2 C40 F4 57.0(5) . . . .
O4 S2 C40 F4 -62.4(5) . . . .
O1 S1 C39 F2 170.3(10) . . . .
O2 S1 C39 F2 41.0(12) . . . .
O3 S1 C39 F2 -73.3(11) . . . .
O1 S1 C39 F3 -48.0(10) . . . .
O2 S1 C39 F3 -177.3(8) . . . .
O3 S1 C39 F3 68.4(9) . . . .
O1 S1 C39 F1 63.9(7) . . . .
O2 S1 C39 F1 -65.3(6) . . . .
O3 S1 C39 F1 -179.6(6) . . . .
O8 S3 C41 F7 -179.0(5) . . . .
O9 S3 C41 F7 61.3(6) . . . .
O7 S3 C41 F7 -58.4(6) . . . .
O8 S3 C41 F8 -56.5(6) . . . .
O9 S3 C41 F8 -176.2(5) . . . .
O7 S3 C41 F8 64.1(6) . . . .
O8 S3 C41 F9 62.0(7) . . . .
O9 S3 C41 F9 -57.8(7) . . . .
O7 S3 C41 F9 -177.5(6) . . . .
